data_7032639
loop_
_publ_author_name
'Zhu, Hai-Bin'
'Wu, Yan-Fang'
'Zhao, Yue'
'Hu, Jun'

_publ_section_title
;
 Unprecedented metal-mediated in situ reactions of heterocyclic disulfide
 of di[4-(pyridin-2-yl)pyrimidinyl]disulfide.
;
_journal_issue 45
_journal_name_full 'Dalton transactions (Cambridge, England : 2003)'
_journal_page_first 17156
_journal_page_last 17162
_journal_paper_doi 10.1039/c4dt02322f
_journal_volume 43
_journal_year 2014
_chemical_formula_moiety 'C18 H12 Cu2 I N6 S2'
_chemical_formula_sum 'C18 H12 Cu2 I N6 S2'
_chemical_formula_weight 630.43
_chemical_name_systematic
; 
 ? 
;
_space_group_IT_number 2
_symmetry_cell_setting triclinic
_symmetry_space_group_name_Hall '-P 1'
_symmetry_space_group_name_H-M 'P -1'
_atom_sites_solution_hydrogens geom
_atom_sites_solution_primary direct
_atom_sites_solution_secondary difmap
_audit_creation_method SHELXL-97
_cell_angle_alpha 63.248(5)
_cell_angle_beta 82.315(6)
_cell_angle_gamma 86.261(6)
_cell_formula_units_Z 4
_cell_length_a 7.360(4)
_cell_length_b 17.468(9)
_cell_length_c 17.955(9)
_cell_measurement_reflns_used 7045
_cell_measurement_temperature 298(2)
_cell_measurement_theta_max 25.0
_cell_measurement_theta_min 2.5
_cell_volume 2042.7(18)
_computing_cell_refinement 'SAINT-Plus (Bruker, 2007)'
_computing_data_collection 'APEX2 (Bruker, 2007)'
_computing_data_reduction 'SAINT-Plus (Bruker, 2007)'
_computing_molecular_graphics 'SHELXTL (Sheldrick, 2008)'
_computing_publication_material 'SHELXTL (Sheldrick, 2008)'
_computing_structure_refinement 'SHELXL97 (Sheldrick, 2008)'
_computing_structure_solution 'SHELXS97 (Sheldrick, 2008)'
_diffrn_ambient_temperature 298(2)
_diffrn_measured_fraction_theta_full 0.977
_diffrn_measured_fraction_theta_max 0.977
_diffrn_measurement_device_type 'Bruker APEXII CCD area-detector'
_diffrn_measurement_method '\f and \w'
_diffrn_radiation_monochromator graphite
_diffrn_radiation_source 'fine-focus sealed tube'
_diffrn_radiation_type MoK\a
_diffrn_radiation_wavelength 0.71073
_diffrn_reflns_av_R_equivalents 0.0000
_diffrn_reflns_av_sigmaI/netI 0.0379
_diffrn_reflns_limit_h_max 8
_diffrn_reflns_limit_h_min -8
_diffrn_reflns_limit_k_max 20
_diffrn_reflns_limit_k_min -20
_diffrn_reflns_limit_l_max 21
_diffrn_reflns_limit_l_min -21
_diffrn_reflns_number 14115
_diffrn_reflns_theta_full 25.02
_diffrn_reflns_theta_max 25.02
_diffrn_reflns_theta_min 2.20
_exptl_absorpt_coefficient_mu 3.815
_exptl_absorpt_correction_T_max 0.432
_exptl_absorpt_correction_T_min 0.302
_exptl_absorpt_correction_type multi-scan
_exptl_absorpt_process_details '(SADABS; Bruker, 2001)'
_exptl_crystal_colour black
_exptl_crystal_density_diffrn 2.050
_exptl_crystal_density_method 'not measured'
_exptl_crystal_description block
_exptl_crystal_F_000 1220
_exptl_crystal_size_max 0.36
_exptl_crystal_size_mid 0.27
_exptl_crystal_size_min 0.22
_refine_diff_density_max 0.576
_refine_diff_density_min -1.203
_refine_diff_density_rms 0.118
_refine_ls_extinction_method none
_refine_ls_goodness_of_fit_ref 0.998
_refine_ls_hydrogen_treatment constr
_refine_ls_matrix_type full
_refine_ls_number_parameters 524
_refine_ls_number_reflns 7046
_refine_ls_number_restraints 0
_refine_ls_restrained_S_all 0.998
_refine_ls_R_factor_all 0.0469
_refine_ls_R_factor_gt 0.0381
_refine_ls_shift/su_max 0.001
_refine_ls_shift/su_mean 0.000
_refine_ls_structure_factor_coef Fsqd
_refine_ls_weighting_details 'calc w=1/[\s^2^(Fo^2^)+(0.0797P)^2^+2.8090P] where P=(Fo^2^+2Fc^2^)/3'
_refine_ls_weighting_scheme calc
_refine_ls_wR_factor_gt 0.1160
_refine_ls_wR_factor_ref 0.1244
_reflns_number_gt 5945
_reflns_number_total 7046
_reflns_threshold_expression >2sigma(I)
_cod_data_source_file c4dt02322f2.cif
_cod_data_source_block x
_cod_depositor_comments
;
The following automatic conversions were performed:

'_symmetry_cell_setting' value 'Triclinic' changed to 'triclinic'
according to
/usr/data/users/saulius/crontab/automatic-downloads/rss-feeds/RSC/lib/dictionaries/cif_core.dic
dictionary named 'cif_core.dic' version 2.4.2 from 2011-04-26.

Automatic conversion script
Id: cif_fix_values 2827 2014-09-09 07:05:25Z andrius 

 Adding full bibliography for 7032636--7032639.cif.
;
_cod_original_cell_volume 2043.0(19)
_cod_database_code 7032639

loop_
_symmetry_equiv_pos_as_xyz
'x, y, z'
'-x, -y, -z'

loop_
_atom_site_label
_atom_site_type_symbol
_atom_site_fract_x
_atom_site_fract_y
_atom_site_fract_z
_atom_site_U_iso_or_equiv
_atom_site_adp_type
_atom_site_occupancy
_atom_site_symmetry_multiplicity
_atom_site_calc_flag
_atom_site_refinement_flags
Cu1 Cu 0.49350(11) 0.73750(5) -0.06586(4) 0.03958(19) Uani 1 1 d .
Cu2 Cu 0.38091(11) 0.82880(4) 0.00215(4) 0.03881(19) Uani 1 1 d .
Cu3 Cu 0.16367(11) 0.35837(5) 0.45013(4) 0.03975(19) Uani 1 1 d .
Cu4 Cu 0.14306(11) 0.20792(5) 0.48621(5) 0.04050(19) Uani 1 1 d .
I1 I 0.11591(6) 0.72727(3) -0.00387(3) 0.04766(14) Uani 1 1 d .
I2 I 0.48904(6) 0.27818(3) 0.43728(3) 0.04786(14) Uani 1 1 d .
S1 S 0.5207(2) 0.74505(10) 0.11517(10) 0.0453(4) Uani 1 1 d .
S2 S 0.5314(3) 0.85050(11) -0.19096(11) 0.0600(5) Uani 1 1 d .
S3 S 0.0281(3) 0.17916(11) 0.61755(10) 0.0539(4) Uani 1 1 d .
S4 S -0.0039(2) 0.39259(10) 0.34556(10) 0.0410(4) Uani 1 1 d .
N1 N 0.6830(9) 0.5936(3) 0.1721(4) 0.0538(15) Uani 1 1 d .
N2 N 0.6059(6) 0.6510(3) 0.0326(3) 0.0329(10) Uani 1 1 d .
N3 N 0.5726(7) 0.6483(3) -0.1105(3) 0.0400(12) Uani 1 1 d .
N4 N 0.2665(7) 0.9128(3) 0.0471(3) 0.0387(11) Uani 1 1 d .
N5 N 0.3911(7) 0.9353(3) -0.1050(3) 0.0369(11) Uani 1 1 d .
N6 N 0.4534(9) 1.0151(4) -0.2542(3) 0.0576(16) Uani 1 1 d .
N7 N 0.2384(7) 0.4767(3) 0.4320(3) 0.0402(12) Uani 1 1 d .
N8 N 0.1369(7) 0.3392(3) 0.5689(3) 0.0365(11) Uani 1 1 d .
N9 N 0.0667(8) 0.2529(4) 0.7155(3) 0.0491(14) Uani 1 1 d .
N10 N 0.1930(7) 0.0894(3) 0.4908(3) 0.0415(12) Uani 1 1 d .
N11 N 0.0703(6) 0.2311(3) 0.3755(3) 0.0343(11) Uani 1 1 d .
N12 N -0.0536(8) 0.3199(4) 0.2484(3) 0.0488(14) Uani 1 1 d .
C1 C 0.5475(10) 0.6513(4) -0.1843(4) 0.0498(16) Uani 1 1 d .
H1B H 0.4834 0.6974 -0.2214 0.060 Uiso 1 1 calc R
C2 C 0.6143(10) 0.5876(4) -0.2074(4) 0.0518(17) Uani 1 1 d .
H2A H 0.5958 0.5910 -0.2590 0.062 Uiso 1 1 calc R
C3 C 0.7088(10) 0.5191(4) -0.1516(5) 0.0540(17) Uani 1 1 d .
H3A H 0.7530 0.4752 -0.1651 0.065 Uiso 1 1 calc R
C4 C 0.7370(9) 0.5162(4) -0.0764(4) 0.0460(15) Uani 1 1 d .
H4A H 0.8036 0.4713 -0.0393 0.055 Uiso 1 1 calc R
C5 C 0.6646(8) 0.5811(4) -0.0560(4) 0.0355(13) Uani 1 1 d .
C6 C 0.6835(8) 0.5824(4) 0.0239(4) 0.0375(13) Uani 1 1 d .
C7 C 0.7672(9) 0.5187(4) 0.0892(4) 0.0484(16) Uani 1 1 d .
H7A H 0.8242 0.4717 0.0845 0.058 Uiso 1 1 calc R
C8 C 0.7621(11) 0.5282(4) 0.1612(5) 0.060(2) Uani 1 1 d .
H8A H 0.8179 0.4860 0.2054 0.072 Uiso 1 1 calc R
C9 C 0.6105(8) 0.6559(4) 0.1053(4) 0.0400(14) Uani 1 1 d .
C10 C 0.2052(9) 0.8955(4) 0.1262(4) 0.0495(16) Uani 1 1 d .
H10A H 0.2068 0.8389 0.1671 0.059 Uiso 1 1 calc R
C11 C 0.1392(10) 0.9577(5) 0.1503(5) 0.0538(17) Uani 1 1 d .
H11A H 0.0965 0.9432 0.2061 0.065 Uiso 1 1 calc R
C12 C 0.1380(9) 1.0423(4) 0.0898(4) 0.0506(16) Uani 1 1 d .
H12B H 0.0963 1.0857 0.1044 0.061 Uiso 1 1 calc R
C13 C 0.1998(9) 1.0611(4) 0.0074(4) 0.0455(15) Uani 1 1 d .
H13A H 0.1995 1.1174 -0.0343 0.055 Uiso 1 1 calc R
C14 C 0.2621(8) 0.9956(4) -0.0127(4) 0.0375(13) Uani 1 1 d .
C15 C 0.3319(8) 1.0079(4) -0.0993(4) 0.0363(13) Uani 1 1 d .
C16 C 0.3356(10) 1.0856(4) -0.1703(4) 0.0488(16) Uani 1 1 d .
H16A H 0.2979 1.1360 -0.1670 0.059 Uiso 1 1 calc R
C17 C 0.3973(11) 1.0857(4) -0.2461(4) 0.060(2) Uani 1 1 d .
H17A H 0.4000 1.1376 -0.2944 0.072 Uiso 1 1 calc R
C18 C 0.4512(9) 0.9410(4) -0.1822(4) 0.0459(15) Uani 1 1 d .
C19 C 0.2906(10) 0.5441(4) 0.3577(4) 0.0489(16) Uani 1 1 d .
H19A H 0.2916 0.5386 0.3085 0.059 Uiso 1 1 calc R
C20 C 0.3425(10) 0.6212(4) 0.3525(4) 0.0504(16) Uani 1 1 d .
H20A H 0.3787 0.6667 0.3006 0.060 Uiso 1 1 calc R
C21 C 0.3399(9) 0.6295(4) 0.4251(4) 0.0476(16) Uani 1 1 d .
H21A H 0.3722 0.6811 0.4230 0.057 Uiso 1 1 calc R
C22 C 0.2888(8) 0.5605(4) 0.5009(4) 0.0430(14) Uani 1 1 d .
H22A H 0.2886 0.5649 0.5507 0.052 Uiso 1 1 calc R
C23 C 0.2377(7) 0.4847(4) 0.5032(4) 0.0338(12) Uani 1 1 d .
C24 C 0.1806(8) 0.4060(4) 0.5817(4) 0.0364(13) Uani 1 1 d .
C25 C 0.1702(9) 0.3976(4) 0.6621(4) 0.0453(15) Uani 1 1 d .
H25A H 0.2011 0.4424 0.6725 0.054 Uiso 1 1 calc R
C26 C 0.1116(11) 0.3194(5) 0.7268(4) 0.0539(18) Uani 1 1 d .
H26A H 0.1029 0.3128 0.7815 0.065 Uiso 1 1 calc R
C27 C 0.0828(8) 0.2639(4) 0.6358(4) 0.0408(14) Uani 1 1 d .
C28 C 0.2610(9) 0.0199(4) 0.5529(4) 0.0482(16) Uani 1 1 d .
H28A H 0.2791 0.0222 0.6021 0.058 Uiso 1 1 calc R
C29 C 0.3048(9) -0.0548(4) 0.5453(5) 0.0547(19) Uani 1 1 d .
H29A H 0.3503 -0.1024 0.5890 0.066 Uiso 1 1 calc R
C30 C 0.2796(9) -0.0575(4) 0.4723(5) 0.0570(19) Uani 1 1 d .
H30A H 0.3086 -0.1072 0.4663 0.068 Uiso 1 1 calc R
C31 C 0.2114(9) 0.0133(4) 0.4071(5) 0.0516(17) Uani 1 1 d .
H31A H 0.1966 0.0125 0.3568 0.062 Uiso 1 1 calc R
C32 C 0.1659(8) 0.0856(4) 0.4198(4) 0.0380(13) Uani 1 1 d .
C33 C 0.0876(8) 0.1648(4) 0.3558(4) 0.0383(13) Uani 1 1 d .
C34 C 0.0295(10) 0.1743(4) 0.2824(4) 0.0494(16) Uani 1 1 d .
H34A H 0.0373 0.1292 0.2680 0.059 Uiso 1 1 calc R
C35 C -0.0409(10) 0.2531(5) 0.2309(4) 0.0534(18) Uani 1 1 d .
H35A H -0.0815 0.2599 0.1814 0.064 Uiso 1 1 calc R
C36 C 0.0032(8) 0.3075(4) 0.3209(4) 0.0378(13) Uani 1 1 d .

loop_
_atom_site_aniso_label
_atom_site_aniso_U_11
_atom_site_aniso_U_22
_atom_site_aniso_U_33
_atom_site_aniso_U_23
_atom_site_aniso_U_13
_atom_site_aniso_U_12
Cu1 0.0513(4) 0.0294(4) 0.0339(4) -0.0110(3) -0.0078(3) 0.0098(3)
Cu2 0.0508(4) 0.0269(4) 0.0331(4) -0.0091(3) -0.0055(3) 0.0066(3)
Cu3 0.0542(4) 0.0332(4) 0.0324(4) -0.0141(3) -0.0106(3) 0.0029(3)
Cu4 0.0526(4) 0.0326(4) 0.0355(4) -0.0135(3) -0.0103(3) 0.0028(3)
I1 0.0439(2) 0.0408(3) 0.0603(3) -0.0241(2) -0.0085(2) 0.00235(18)
I2 0.0411(2) 0.0417(3) 0.0632(3) -0.0247(2) -0.0125(2) 0.00578(18)
S1 0.0653(10) 0.0331(8) 0.0387(8) -0.0152(7) -0.0170(8) 0.0081(7)
S2 0.0906(14) 0.0375(9) 0.0348(9) -0.0076(7) 0.0095(9) 0.0149(9)
S3 0.0791(12) 0.0419(9) 0.0355(8) -0.0124(7) -0.0018(8) -0.0117(9)
S4 0.0489(8) 0.0400(8) 0.0380(8) -0.0198(7) -0.0158(7) 0.0149(7)
N1 0.076(4) 0.035(3) 0.054(3) -0.016(3) -0.038(3) 0.012(3)
N2 0.036(2) 0.025(2) 0.034(3) -0.010(2) -0.007(2) 0.0025(19)
N3 0.045(3) 0.035(3) 0.037(3) -0.015(2) -0.003(2) 0.007(2)
N4 0.042(3) 0.030(3) 0.037(3) -0.011(2) -0.001(2) 0.003(2)
N5 0.040(3) 0.028(3) 0.035(3) -0.007(2) -0.007(2) 0.001(2)
N6 0.085(4) 0.038(3) 0.036(3) -0.005(3) -0.010(3) 0.010(3)
N7 0.048(3) 0.041(3) 0.031(3) -0.015(2) -0.008(2) 0.003(2)
N8 0.041(3) 0.033(3) 0.034(3) -0.014(2) -0.006(2) 0.005(2)
N9 0.067(4) 0.047(3) 0.026(3) -0.011(2) -0.007(2) 0.005(3)
N10 0.040(3) 0.037(3) 0.044(3) -0.016(2) -0.005(2) 0.000(2)
N11 0.034(2) 0.031(3) 0.038(3) -0.015(2) -0.008(2) 0.000(2)
N12 0.061(3) 0.047(3) 0.044(3) -0.023(3) -0.019(3) 0.009(3)
C1 0.064(4) 0.047(4) 0.031(3) -0.012(3) -0.005(3) 0.003(3)
C2 0.068(4) 0.051(4) 0.032(3) -0.018(3) 0.010(3) -0.002(3)
C3 0.064(4) 0.041(4) 0.057(4) -0.026(4) 0.003(4) 0.003(3)
C4 0.048(4) 0.035(3) 0.053(4) -0.020(3) 0.001(3) 0.008(3)
C5 0.032(3) 0.035(3) 0.040(3) -0.020(3) 0.006(2) -0.003(2)
C6 0.036(3) 0.030(3) 0.044(3) -0.014(3) -0.005(3) 0.001(2)
C7 0.055(4) 0.034(3) 0.055(4) -0.018(3) -0.020(3) 0.011(3)
C8 0.075(5) 0.039(4) 0.062(5) -0.014(4) -0.037(4) 0.016(3)
C9 0.049(3) 0.023(3) 0.041(3) -0.005(3) -0.018(3) 0.003(2)
C10 0.056(4) 0.040(4) 0.039(4) -0.009(3) 0.001(3) 0.005(3)
C11 0.058(4) 0.055(4) 0.049(4) -0.026(4) 0.001(3) 0.006(3)
C12 0.050(4) 0.047(4) 0.060(4) -0.031(4) -0.001(3) 0.006(3)
C13 0.049(4) 0.031(3) 0.055(4) -0.019(3) -0.003(3) 0.005(3)
C14 0.034(3) 0.032(3) 0.048(3) -0.018(3) -0.006(3) 0.000(2)
C15 0.037(3) 0.029(3) 0.038(3) -0.010(3) -0.007(2) 0.001(2)
C16 0.068(4) 0.029(3) 0.041(4) -0.007(3) -0.012(3) 0.002(3)
C17 0.086(5) 0.033(4) 0.041(4) 0.001(3) -0.012(4) 0.006(4)
C18 0.053(4) 0.031(3) 0.037(3) -0.002(3) -0.003(3) 0.002(3)
C19 0.063(4) 0.043(4) 0.040(4) -0.018(3) -0.005(3) -0.001(3)
C20 0.057(4) 0.038(4) 0.046(4) -0.012(3) 0.000(3) -0.002(3)
C21 0.052(4) 0.037(4) 0.056(4) -0.022(3) -0.006(3) -0.002(3)
C22 0.040(3) 0.047(4) 0.049(4) -0.028(3) -0.004(3) 0.003(3)
C23 0.026(3) 0.036(3) 0.039(3) -0.017(3) -0.005(2) 0.008(2)
C24 0.034(3) 0.043(3) 0.039(3) -0.025(3) -0.009(2) 0.012(2)
C25 0.058(4) 0.044(4) 0.036(3) -0.019(3) -0.014(3) 0.005(3)
C26 0.076(5) 0.058(5) 0.034(3) -0.026(3) -0.015(3) 0.014(4)
C27 0.042(3) 0.041(4) 0.036(3) -0.015(3) -0.003(3) 0.005(3)
C28 0.045(4) 0.043(4) 0.050(4) -0.013(3) -0.011(3) 0.000(3)
C29 0.036(3) 0.037(4) 0.074(5) -0.009(4) -0.011(3) 0.003(3)
C30 0.044(4) 0.037(4) 0.086(6) -0.025(4) -0.009(4) 0.007(3)
C31 0.049(4) 0.046(4) 0.067(5) -0.032(4) -0.006(3) 0.002(3)
C32 0.032(3) 0.036(3) 0.046(4) -0.020(3) 0.000(3) 0.000(2)
C33 0.035(3) 0.041(3) 0.041(3) -0.020(3) -0.001(3) -0.001(3)
C34 0.059(4) 0.047(4) 0.055(4) -0.033(3) -0.012(3) 0.006(3)
C35 0.061(4) 0.068(5) 0.048(4) -0.038(4) -0.019(3) 0.008(4)
C36 0.039(3) 0.043(3) 0.034(3) -0.019(3) -0.008(3) 0.007(3)

loop_
_atom_type_symbol
_atom_type_description
_atom_type_scat_dispersion_real
_atom_type_scat_dispersion_imag
_atom_type_scat_source
C C 0.0033 0.0016 'International Tables Vol C Tables 4.2.6.8 and 6.1.1.4'
H H 0.0000 0.0000 'International Tables Vol C Tables 4.2.6.8 and 6.1.1.4'
N N 0.0061 0.0033 'International Tables Vol C Tables 4.2.6.8 and 6.1.1.4'
O O 0.0106 0.0060 'International Tables Vol C Tables 4.2.6.8 and 6.1.1.4'
S S 0.1246 0.1234 'International Tables Vol C Tables 4.2.6.8 and 6.1.1.4'
Cu Cu 0.3201 1.2651 'International Tables Vol C Tables 4.2.6.8 and 6.1.1.4'
I I -0.4742 1.8119 'International Tables Vol C Tables 4.2.6.8 and 6.1.1.4'

loop_
_geom_angle_atom_site_label_1
_geom_angle_atom_site_label_2
_geom_angle_atom_site_label_3
_geom_angle
N2 Cu1 N3 81.1(2)
N2 Cu1 S2 148.01(15)
N3 Cu1 S2 95.07(15)
N2 Cu1 Cu2 94.62(15)
N3 Cu1 Cu2 173.04(14)
S2 Cu1 Cu2 91.44(7)
N2 Cu1 I1 102.65(14)
N3 Cu1 I1 112.91(15)
S2 Cu1 I1 107.97(6)
Cu2 Cu1 I1 62.47(3)
N5 Cu2 N4 80.8(2)
N5 Cu2 S1 146.79(15)
N4 Cu2 S1 96.30(15)
N5 Cu2 Cu1 93.88(16)
N4 Cu2 Cu1 172.83(14)
S1 Cu2 Cu1 90.77(6)
N5 Cu2 I1 106.30(14)
N4 Cu2 I1 111.13(15)
S1 Cu2 I1 105.55(6)
Cu1 Cu2 I1 65.55(4)
N8 Cu3 N7 80.6(2)
N8 Cu3 S4 140.21(15)
N7 Cu3 S4 101.38(14)
N8 Cu3 Cu4 94.18(14)
N7 Cu3 Cu4 166.34(15)
S4 Cu3 Cu4 90.73(5)
N8 Cu3 I2 102.23(14)
N7 Cu3 I2 104.12(15)
S4 Cu3 I2 115.36(6)
Cu4 Cu3 I2 64.43(4)
N11 Cu4 N10 80.8(2)
N11 Cu4 S3 142.38(15)
N10 Cu4 S3 103.75(16)
N11 Cu4 Cu3 93.36(14)
N10 Cu4 Cu3 162.88(15)
S3 Cu4 Cu3 90.73(6)
N11 Cu4 I2 100.20(14)
N10 Cu4 I2 101.68(15)
S3 Cu4 I2 114.89(6)
Cu3 Cu4 I2 63.31(3)
Cu2 I1 Cu1 51.99(3)
Cu3 I2 Cu4 52.27(4)
C9 S1 Cu2 109.4(2)
C18 S2 Cu1 109.6(2)
C27 S3 Cu4 107.7(2)
C36 S4 Cu3 108.2(2)
C8 N1 C9 116.2(6)
C9 N2 C6 119.3(5)
C9 N2 Cu1 125.2(4)
C6 N2 Cu1 115.5(4)
C1 N3 C5 119.3(5)
C1 N3 Cu1 128.4(4)
C5 N3 Cu1 112.3(4)
C10 N4 C14 118.4(5)
C10 N4 Cu2 127.7(4)
C14 N4 Cu2 113.9(4)
C18 N5 C15 118.3(5)
C18 N5 Cu2 125.6(4)
C15 N5 Cu2 116.1(4)
C17 N6 C18 116.4(6)
C23 N7 C19 118.9(5)
C23 N7 Cu3 114.4(4)
C19 N7 Cu3 126.7(4)
C24 N8 C27 119.6(5)
C24 N8 Cu3 116.1(4)
C27 N8 Cu3 124.2(4)
C26 N9 C27 116.6(6)
C32 N10 C28 119.0(6)
C32 N10 Cu4 113.6(4)
C28 N10 Cu4 127.2(5)
C33 N11 C36 119.7(5)
C33 N11 Cu4 116.0(4)
C36 N11 Cu4 124.3(4)
C35 N12 C36 116.8(6)
N3 C1 C2 122.1(6)
N3 C1 H1B 118.9
C2 C1 H1B 118.9
C3 C2 C1 118.5(6)
C3 C2 H2A 120.8
C1 C2 H2A 120.8
C4 C3 C2 119.7(6)
C4 C3 H3A 120.1
C2 C3 H3A 120.1
C3 C4 C5 119.4(6)
C3 C4 H4A 120.3
C5 C4 H4A 120.3
N3 C5 C4 121.0(6)
N3 C5 C6 115.7(5)
C4 C5 C6 123.3(5)
N2 C6 C7 119.8(6)
N2 C6 C5 115.2(5)
C7 C6 C5 125.0(6)
C8 C7 C6 116.8(6)
C8 C7 H7A 121.6
C6 C7 H7A 121.6
N1 C8 C7 124.6(6)
N1 C8 H8A 117.7
C7 C8 H8A 117.7
N2 C9 N1 123.1(6)
N2 C9 S1 119.5(4)
N1 C9 S1 117.4(5)
N4 C10 C11 123.0(6)
N4 C10 H10A 118.5
C11 C10 H10A 118.5
C10 C11 C12 118.7(7)
C10 C11 H11A 120.6
C12 C11 H11A 120.6
C13 C12 C11 118.9(6)
C13 C12 H12B 120.6
C11 C12 H12B 120.6
C12 C13 C14 119.5(6)
C12 C13 H13A 120.3
C14 C13 H13A 120.3
N4 C14 C13 121.5(6)
N4 C14 C15 114.2(5)
C13 C14 C15 124.4(6)
N5 C15 C16 120.5(6)
N5 C15 C14 114.9(5)
C16 C15 C14 124.6(6)
C17 C16 C15 117.4(6)
C17 C16 H16A 121.3
C15 C16 H16A 121.3
N6 C17 C16 123.6(6)
N6 C17 H17A 118.2
C16 C17 H17A 118.2
N6 C18 N5 123.7(6)
N6 C18 S2 117.0(5)
N5 C18 S2 119.2(4)
N7 C19 C20 122.0(6)
N7 C19 H19A 119.0
C20 C19 H19A 119.0
C21 C20 C19 119.0(6)
C21 C20 H20A 120.5
C19 C20 H20A 120.5
C20 C21 C22 119.1(6)
C20 C21 H21A 120.5
C22 C21 H21A 120.5
C21 C22 C23 120.0(6)
C21 C22 H22A 120.0
C23 C22 H22A 120.0
N7 C23 C22 121.0(6)
N7 C23 C24 114.5(5)
C22 C23 C24 124.5(5)
N8 C24 C25 119.9(6)
N8 C24 C23 114.4(5)
C25 C24 C23 125.7(6)
C24 C25 C26 116.9(6)
C24 C25 H25A 121.5
C26 C25 H25A 121.5
N9 C26 C25 124.1(6)
N9 C26 H26A 118.0
C25 C26 H26A 118.0
N9 C27 N8 122.8(6)
N9 C27 S3 118.5(5)
N8 C27 S3 118.6(4)
N10 C28 C29 121.7(7)
N10 C28 H28A 119.1
C29 C28 H28A 119.1
C30 C29 C28 118.8(6)
C30 C29 H29A 120.6
C28 C29 H29A 120.6
C29 C30 C31 120.7(7)
C29 C30 H30A 119.7
C31 C30 H30A 119.7
C30 C31 C32 117.5(7)
C30 C31 H31A 121.3
C32 C31 H31A 121.3
N10 C32 C31 122.3(6)
N10 C32 C33 114.9(5)
C31 C32 C33 122.8(6)
N11 C33 C34 119.4(6)
N11 C33 C32 114.3(5)
C34 C33 C32 126.2(6)
C33 C34 C35 117.7(6)
C33 C34 H34A 121.1
C35 C34 H34A 121.1
N12 C35 C34 123.5(6)
N12 C35 H35A 118.3
C34 C35 H35A 118.3
N12 C36 N11 122.9(6)
N12 C36 S4 118.9(5)
N11 C36 S4 118.3(4)

loop_
_geom_bond_atom_site_label_1
_geom_bond_atom_site_label_2
_geom_bond_distance
Cu1 N2 1.979(4)
Cu1 N3 2.072(5)
Cu1 S2 2.221(2)
Cu1 Cu2 2.4562(13)
Cu1 I1 2.8379(16)
Cu2 N5 1.981(5)
Cu2 N4 2.059(5)
Cu2 S1 2.2377(18)
Cu2 I1 2.7645(13)
Cu3 N8 1.988(5)
Cu3 N7 2.044(5)
Cu3 S4 2.2172(18)
Cu3 Cu4 2.4172(17)
Cu3 I2 2.7307(14)
Cu4 N11 1.984(5)
Cu4 N10 2.046(5)
Cu4 S3 2.233(2)
Cu4 I2 2.7571(15)
S1 C9 1.726(6)
S2 C18 1.718(7)
S3 C27 1.736(7)
S4 C36 1.727(6)
N1 C8 1.330(9)
N1 C9 1.351(7)
N2 C9 1.351(8)
N2 C6 1.357(7)
N3 C1 1.340(8)
N3 C5 1.354(8)
N4 C10 1.331(8)
N4 C14 1.360(8)
N5 C18 1.358(8)
N5 C15 1.358(8)
N6 C17 1.339(9)
N6 C18 1.355(8)
N7 C23 1.347(7)
N7 C19 1.349(8)
N8 C24 1.353(8)
N8 C27 1.359(8)
N9 C26 1.334(9)
N9 C27 1.344(8)
N10 C32 1.347(8)
N10 C28 1.349(8)
N11 C33 1.350(8)
N11 C36 1.361(7)
N12 C35 1.333(9)
N12 C36 1.340(7)
C1 C2 1.392(10)
C1 H1B 0.9300
C2 C3 1.385(10)
C2 H2A 0.9300
C3 C4 1.371(10)
C3 H3A 0.9300
C4 C5 1.396(8)
C4 H4A 0.9300
C5 C6 1.470(8)
C6 C7 1.387(8)
C7 C8 1.370(10)
C7 H7A 0.9300
C8 H8A 0.9300
C10 C11 1.380(10)
C10 H10A 0.9300
C11 C12 1.385(10)
C11 H11A 0.9300
C12 C13 1.381(9)
C12 H12B 0.9300
C13 C14 1.382(9)
C13 H13A 0.9300
C14 C15 1.491(9)
C15 C16 1.381(8)
C16 C17 1.375(10)
C16 H16A 0.9300
C17 H17A 0.9300
C19 C20 1.382(9)
C19 H19A 0.9300
C20 C21 1.372(9)
C20 H20A 0.9300
C21 C22 1.376(9)
C21 H21A 0.9300
C22 C23 1.382(9)
C22 H22A 0.9300
C23 C24 1.491(9)
C24 C25 1.376(8)
C25 C26 1.384(10)
C25 H25A 0.9300
C26 H26A 0.9300
C28 C29 1.386(10)
C28 H28A 0.9300
C29 C30 1.370(11)
C29 H29A 0.9300
C30 C31 1.387(10)
C30 H30A 0.9300
C31 C32 1.395(9)
C31 H31A 0.9300
C32 C33 1.486(8)
C33 C34 1.374(9)
C34 C35 1.381(10)
C34 H34A 0.9300
C35 H35A 0.9300
